data_4504818
loop_
_publ_author_name
'Aaker\"oy, Christer B.'
'Salmon, Debra J.'
'Smith, Michelle M.'
'Desper, John'

_publ_section_title
;
 Cyanophenyloximes:&#x2009; Reliable and Versatile Tools for Hydrogen-Bond
 Directed Supramolecular Synthesis of Cocrystals
;
_journal_issue 4
_journal_name_full 'Crystal Growth &amp; Design'
_journal_page_first 1033
_journal_paper_doi 10.1021/cg0600492
_journal_volume 6
_journal_year 2006
_chemical_formula_moiety
;
(C24 H22 N4) (C8 H8 N O Br)2
;
_chemical_formula_sum 'C40 H38 Br2 N6 O2'
_chemical_formula_weight 794.58
_chemical_name_systematic
;
1,4-[bis(2-methylbenzimidazol-1-yl)methyl]benzene, (4-bromobenzacetoxime)2
;
_space_group_IT_number 14
_symmetry_cell_setting monoclinic
_symmetry_space_group_name_Hall '-P 2ybc'
_symmetry_space_group_name_H-M 'P 1 21/c 1'
_atom_sites_solution_hydrogens geom
_atom_sites_solution_primary direct
_atom_sites_solution_secondary difmap
_audit_creation_method SHELXL-97
_cell_angle_alpha 90.00
_cell_angle_beta 92.619(2)
_cell_angle_gamma 90.00
_cell_formula_units_Z 2
_cell_length_a 10.9286(11)
_cell_length_b 14.1612(15)
_cell_length_c 11.3704(12)
_cell_measurement_reflns_used 7184
_cell_measurement_temperature 100(2)
_cell_measurement_theta_max 29.95
_cell_measurement_theta_min 2.30
_cell_volume 1757.9(3)
_computing_cell_refinement 'Bruker XSCANS'
_computing_data_collection 'Bruker XSCANS'
_computing_data_reduction 'Bruker SHELXTL'
_computing_molecular_graphics 'Bruker SHELXTL'
_computing_publication_material 'Bruker SHELXTL'
_computing_structure_refinement 'SHELXL-97 (Sheldrick, 1997)'
_computing_structure_solution 'SHELXS-97 (Sheldrick, 1990)'
_diffrn_ambient_temperature 100(2)
_diffrn_measured_fraction_theta_full 0.996
_diffrn_measured_fraction_theta_max 0.996
_diffrn_measurement_device_type 'Bruker P4'
_diffrn_measurement_method '\w scans'
_diffrn_radiation_monochromator graphite
_diffrn_radiation_source 'fine-focus sealed tube'
_diffrn_radiation_type MoK\a
_diffrn_radiation_wavelength 0.71073
_diffrn_reflns_av_R_equivalents 0.0224
_diffrn_reflns_av_sigmaI/netI 0.0260
_diffrn_reflns_limit_h_max 15
_diffrn_reflns_limit_h_min -15
_diffrn_reflns_limit_k_max 19
_diffrn_reflns_limit_k_min -15
_diffrn_reflns_limit_l_max 15
_diffrn_reflns_limit_l_min -15
_diffrn_reflns_number 16193
_diffrn_reflns_theta_full 29.95
_diffrn_reflns_theta_max 29.95
_diffrn_reflns_theta_min 1.87
_exptl_absorpt_coefficient_mu 2.351
_exptl_absorpt_correction_T_max 1.000
_exptl_absorpt_correction_T_min 0.710
_exptl_absorpt_correction_type multi-scan
_exptl_absorpt_process_details SADABS
_exptl_crystal_colour colorless
_exptl_crystal_density_diffrn 1.501
_exptl_crystal_density_method 'not measured'
_exptl_crystal_description plate
_exptl_crystal_F_000 812
_exptl_crystal_size_max 0.38
_exptl_crystal_size_mid 0.36
_exptl_crystal_size_min 0.04
_refine_diff_density_max 0.605
_refine_diff_density_min -0.256
_refine_diff_density_rms 0.074
_refine_ls_extinction_method none
_refine_ls_goodness_of_fit_ref 1.056
_refine_ls_hydrogen_treatment mixed
_refine_ls_matrix_type full
_refine_ls_number_parameters 229
_refine_ls_number_reflns 5087
_refine_ls_number_restraints 0
_refine_ls_restrained_S_all 1.056
_refine_ls_R_factor_all 0.0361
_refine_ls_R_factor_gt 0.0292
_refine_ls_shift/su_max 0.001
_refine_ls_shift/su_mean 0.000
_refine_ls_structure_factor_coef Fsqd
_refine_ls_weighting_details 'calc w=1/[\s^2^(Fo^2^)+(0.0450P)^2^+0.4000P] where P=(Fo^2^+2Fc^2^)/3'
_refine_ls_weighting_scheme calc
_refine_ls_wR_factor_gt 0.0745
_refine_ls_wR_factor_ref 0.0775
_reflns_number_gt 4394
_reflns_number_total 5087
_reflns_threshold_expression >2sigma(I)
_cod_data_source_file cg0600492si20060201_122733.cif
_cod_data_source_block 4a
_cod_depositor_comments
;
The following automatic conversions were performed:

'_symmetry_cell_setting' value 'Monoclinic' changed to 'monoclinic'
according to /home/saulius/struct/CIF-dictionaries/cif_core.dic
dictionary named 'cif_core.dic' version 2.4.1 from 2010-06-29.

Automatic conversion script
Id: cif_fix_values 1715 2011-07-08 13:25:40Z adriana 
;
_cod_original_sg_symbol_H-M P2(1)/c
_cod_database_code 4504818

loop_
_symmetry_equiv_pos_as_xyz
'x, y, z'
'-x, y+1/2, -z+1/2'
'-x, -y, -z'
'x, -y-1/2, z-1/2'

loop_
_atom_site_label
_atom_site_type_symbol
_atom_site_fract_x
_atom_site_fract_y
_atom_site_fract_z
_atom_site_U_iso_or_equiv
_atom_site_adp_type
_atom_site_occupancy
_atom_site_symmetry_multiplicity
_atom_site_calc_flag
_atom_site_refinement_flags
Br1 Br -0.234996(13) 0.679444(11) 0.032811(13) 0.02253(6) Uani 1 1 d .
N11 N 0.66121(10) 0.54206(9) 0.49432(10) 0.0158(2) Uani 1 1 d .
C12 C 0.58873(12) 0.61145(10) 0.44493(13) 0.0174(3) Uani 1 1 d .
N13 N 0.51963(10) 0.65334(9) 0.52161(11) 0.0176(2) Uani 1 1 d .
C14 C 0.54907(12) 0.60937(10) 0.62897(12) 0.0169(3) Uani 1 1 d .
C15 C 0.50472(13) 0.62443(11) 0.74027(13) 0.0199(3) Uani 1 1 d .
H15 H 0.4439 0.6708 0.7528 0.024 Uiso 1 1 calc R
C16 C 0.55243(14) 0.56927(12) 0.83250(13) 0.0228(3) Uani 1 1 d .
H16 H 0.5250 0.5793 0.9096 0.027 Uiso 1 1 calc R
C17 C 0.64011(14) 0.49917(12) 0.81445(13) 0.0228(3) Uani 1 1 d .
H17 H 0.6698 0.4621 0.8793 0.027 Uiso 1 1 calc R
C18 C 0.68453(13) 0.48263(11) 0.70368(13) 0.0199(3) Uani 1 1 d .
H18 H 0.7437 0.4351 0.6909 0.024 Uiso 1 1 calc R
C19 C 0.63771(12) 0.53939(10) 0.61266(12) 0.0158(3) Uani 1 1 d .
C20 C 0.59216(14) 0.63787(12) 0.31867(13) 0.0242(3) Uani 1 1 d .
H20A H 0.5814 0.5812 0.2698 0.036 Uiso 1 1 calc R
H20B H 0.6713 0.6671 0.3039 0.036 Uiso 1 1 calc R
H20C H 0.5261 0.6827 0.2990 0.036 Uiso 1 1 calc R
C21 C 0.87539(12) 0.48912(10) 0.46958(12) 0.0157(3) Uani 1 1 d .
C22 C 0.93460(13) 0.57331(11) 0.44564(13) 0.0191(3) Uani 1 1 d .
H22 H 0.8903 0.6237 0.4086 0.023 Uiso 1 1 calc R
C26 C 0.94127(12) 0.41600(10) 0.52424(13) 0.0184(3) Uani 1 1 d .
H26 H 0.9012 0.3583 0.5411 0.022 Uiso 1 1 calc R
C27 C 0.74097(12) 0.47539(11) 0.43606(13) 0.0181(3) Uani 1 1 d .
H27A H 0.7285 0.4826 0.3497 0.022 Uiso 1 1 calc R
H27B H 0.7170 0.4103 0.4567 0.022 Uiso 1 1 calc R
C31 C 0.09081(13) 0.79274(11) 0.27398(12) 0.0177(3) Uani 1 1 d .
C32 C 0.10881(13) 0.71974(11) 0.19418(13) 0.0204(3) Uani 1 1 d .
H32 H 0.1881 0.6932 0.1882 0.025 Uiso 1 1 calc R
C33 C 0.01203(14) 0.68550(11) 0.12345(13) 0.0214(3) Uani 1 1 d .
H33 H 0.0247 0.6356 0.0695 0.026 Uiso 1 1 calc R
C34 C -0.10347(13) 0.72480(11) 0.13210(12) 0.0191(3) Uani 1 1 d .
C35 C -0.12411(13) 0.79835(11) 0.20928(13) 0.0210(3) Uani 1 1 d .
H35 H -0.2035 0.8251 0.2141 0.025 Uiso 1 1 calc R
C36 C -0.02616(14) 0.83210(11) 0.27943(13) 0.0206(3) Uani 1 1 d .
H36 H -0.0389 0.8829 0.3321 0.025 Uiso 1 1 calc R
C37 C 0.19193(13) 0.82679(10) 0.35490(13) 0.0176(3) Uani 1 1 d .
N37 N 0.26724(10) 0.76261(9) 0.39401(10) 0.0177(2) Uani 1 1 d .
O37 O 0.35669(9) 0.79992(8) 0.47304(9) 0.0194(2) Uani 1 1 d .
H37 H 0.4004(18) 0.7534(14) 0.4892(17) 0.023 Uiso 1 1 d .
C38 C 0.20032(13) 0.92918(11) 0.38756(13) 0.0207(3) Uani 1 1 d .
H38A H 0.1763 0.9374 0.4689 0.031 Uiso 1 1 calc R
H38B H 0.1454 0.9660 0.3346 0.031 Uiso 1 1 calc R
H38C H 0.2847 0.9511 0.3805 0.031 Uiso 1 1 calc R

loop_
_atom_site_aniso_label
_atom_site_aniso_U_11
_atom_site_aniso_U_22
_atom_site_aniso_U_33
_atom_site_aniso_U_23
_atom_site_aniso_U_13
_atom_site_aniso_U_12
Br1 0.01980(8) 0.02527(10) 0.02201(8) 0.00083(5) -0.00450(5) -0.00011(5)
N11 0.0122(5) 0.0170(6) 0.0182(5) -0.0021(4) 0.0002(4) 0.0003(4)
C12 0.0132(5) 0.0170(7) 0.0219(6) -0.0006(5) -0.0018(5) -0.0026(5)
N13 0.0134(5) 0.0164(6) 0.0228(6) -0.0006(5) -0.0015(4) 0.0001(4)
C14 0.0129(5) 0.0163(7) 0.0213(6) -0.0026(5) -0.0015(5) -0.0019(5)
C15 0.0150(6) 0.0207(7) 0.0241(7) -0.0072(6) 0.0007(5) -0.0008(5)
C16 0.0208(6) 0.0281(8) 0.0195(6) -0.0063(6) 0.0015(5) -0.0018(6)
C17 0.0217(7) 0.0268(8) 0.0196(6) -0.0009(6) -0.0024(5) 0.0007(6)
C18 0.0166(6) 0.0206(7) 0.0222(6) -0.0009(5) -0.0017(5) 0.0026(5)
C19 0.0119(5) 0.0167(7) 0.0187(6) -0.0028(5) 0.0000(5) -0.0012(5)
C20 0.0245(7) 0.0262(8) 0.0218(7) 0.0021(6) -0.0007(6) -0.0019(6)
C21 0.0123(5) 0.0184(7) 0.0166(6) -0.0037(5) 0.0022(5) -0.0003(5)
C22 0.0146(6) 0.0180(7) 0.0247(7) 0.0019(5) 0.0007(5) 0.0008(5)
C26 0.0151(6) 0.0155(7) 0.0247(7) -0.0002(5) 0.0034(5) -0.0018(5)
C27 0.0121(5) 0.0207(7) 0.0214(6) -0.0054(5) 0.0013(5) 0.0000(5)
C31 0.0174(6) 0.0184(7) 0.0173(6) 0.0035(5) 0.0000(5) 0.0010(5)
C32 0.0181(6) 0.0229(8) 0.0203(6) 0.0009(6) 0.0001(5) 0.0050(6)
C33 0.0221(7) 0.0220(8) 0.0199(7) -0.0022(5) -0.0007(5) 0.0041(6)
C34 0.0182(6) 0.0209(7) 0.0180(6) 0.0021(5) -0.0022(5) 0.0005(5)
C35 0.0165(6) 0.0239(8) 0.0226(7) 0.0009(6) 0.0003(5) 0.0035(5)
C36 0.0195(6) 0.0214(8) 0.0209(7) -0.0021(5) -0.0003(5) 0.0036(5)
C37 0.0162(6) 0.0199(7) 0.0168(6) 0.0014(5) 0.0024(5) -0.0001(5)
N37 0.0149(5) 0.0202(6) 0.0179(5) 0.0007(4) -0.0004(4) -0.0014(4)
O37 0.0163(5) 0.0193(5) 0.0221(5) 0.0007(4) -0.0040(4) 0.0001(4)
C38 0.0208(6) 0.0185(7) 0.0226(7) 0.0002(5) -0.0008(5) 0.0005(5)

loop_
_atom_type_symbol
_atom_type_description
_atom_type_scat_dispersion_real
_atom_type_scat_dispersion_imag
_atom_type_scat_source
C C 0.0033 0.0016 'International Tables Vol C Tables 4.2.6.8 and 6.1.1.4'
H H 0.0000 0.0000 'International Tables Vol C Tables 4.2.6.8 and 6.1.1.4'
N N 0.0061 0.0033 'International Tables Vol C Tables 4.2.6.8 and 6.1.1.4'
O O 0.0106 0.0060 'International Tables Vol C Tables 4.2.6.8 and 6.1.1.4'
Br Br -0.2901 2.4595 'International Tables Vol C Tables 4.2.6.8 and 6.1.1.4'

loop_
_geom_angle_atom_site_label_1
_geom_angle_atom_site_label_2
_geom_angle_atom_site_label_3
_geom_angle
_geom_angle_site_symmetry_1
_geom_angle_site_symmetry_3
C12 N11 C19 106.84(11) . .
C12 N11 C27 128.59(12) . .
C19 N11 C27 124.34(12) . .
N13 C12 N11 112.96(13) . .
N13 C12 C20 124.43(13) . .
N11 C12 C20 122.57(13) . .
C12 N13 C14 105.15(12) . .
C15 C14 N13 130.63(13) . .
C15 C14 C19 119.95(13) . .
N13 C14 C19 109.42(12) . .
C16 C15 C14 117.75(14) . .
C16 C15 H15 121.1 . .
C14 C15 H15 121.1 . .
C15 C16 C17 121.53(14) . .
C15 C16 H16 119.2 . .
C17 C16 H16 119.2 . .
C18 C17 C16 121.43(14) . .
C18 C17 H17 119.3 . .
C16 C17 H17 119.3 . .
C19 C18 C17 116.45(13) . .
C19 C18 H18 121.8 . .
C17 C18 H18 121.8 . .
N11 C19 C18 131.50(13) . .
N11 C19 C14 105.63(12) . .
C18 C19 C14 122.87(13) . .
C12 C20 H20A 109.5 . .
C12 C20 H20B 109.5 . .
H20A C20 H20B 109.5 . .
C12 C20 H20C 109.5 . .
H20A C20 H20C 109.5 . .
H20B C20 H20C 109.5 . .
C22 C21 C26 119.34(12) . .
C22 C21 C27 121.09(13) . .
C26 C21 C27 119.57(13) . .
C21 C22 C26 120.16(13) . 3_766
C21 C22 H22 119.9 . .
C26 C22 H22 119.9 3_766 .
C21 C26 C22 120.50(13) . 3_766
C21 C26 H26 119.7 . .
C22 C26 H26 119.7 3_766 .
N11 C27 C21 113.24(11) . .
N11 C27 H27A 108.9 . .
C21 C27 H27A 108.9 . .
N11 C27 H27B 108.9 . .
C21 C27 H27B 108.9 . .
H27A C27 H27B 107.7 . .
C32 C31 C36 118.71(13) . .
C32 C31 C37 121.34(13) . .
C36 C31 C37 119.92(13) . .
C33 C32 C31 120.65(13) . .
C33 C32 H32 119.7 . .
C31 C32 H32 119.7 . .
C32 C33 C34 119.40(14) . .
C32 C33 H33 120.3 . .
C34 C33 H33 120.3 . .
C35 C34 C33 121.40(13) . .
C35 C34 Br1 119.32(11) . .
C33 C34 Br1 119.26(11) . .
C34 C35 C36 118.56(13) . .
C34 C35 H35 120.7 . .
C36 C35 H35 120.7 . .
C35 C36 C31 121.26(14) . .
C35 C36 H36 119.4 . .
C31 C36 H36 119.4 . .
N37 C37 C31 115.42(13) . .
N37 C37 C38 124.39(13) . .
C31 C37 C38 120.19(13) . .
C37 N37 O37 111.76(12) . .
N37 O37 H37 102.8(13) . .
C37 C38 H38A 109.5 . .
C37 C38 H38B 109.5 . .
H38A C38 H38B 109.5 . .
C37 C38 H38C 109.5 . .
H38A C38 H38C 109.5 . .
H38B C38 H38C 109.5 . .

loop_
_geom_bond_atom_site_label_1
_geom_bond_atom_site_label_2
_geom_bond_distance
_geom_bond_site_symmetry_2
Br1 C34 1.8987(14) .
N11 C12 1.3667(18) .
N11 C19 1.3819(17) .
N11 C27 1.4637(18) .
C12 N13 1.3201(19) .
C12 C20 1.486(2) .
N13 C14 1.3949(18) .
C14 C15 1.392(2) .
C14 C19 1.4040(19) .
C15 C16 1.390(2) .
C15 H15 0.9500 .
C16 C17 1.401(2) .
C16 H16 0.9500 .
C17 C18 1.390(2) .
C17 H17 0.9500 .
C18 C19 1.389(2) .
C18 H18 0.9500 .
C20 H20A 0.9800 .
C20 H20B 0.9800 .
C20 H20C 0.9800 .
C21 C22 1.389(2) .
C21 C26 1.391(2) .
C21 C27 1.5132(18) .
C22 C26 1.3921(19) 3_766
C22 H22 0.9500 .
C26 C22 1.3921(19) 3_766
C26 H26 0.9500 .
C27 H27A 0.9900 .
C27 H27B 0.9900 .
C31 C32 1.395(2) .
C31 C36 1.399(2) .
C31 C37 1.486(2) .
C32 C33 1.387(2) .
C32 H32 0.9500 .
C33 C34 1.387(2) .
C33 H33 0.9500 .
C34 C35 1.387(2) .
C35 C36 1.390(2) .
C35 H35 0.9500 .
C36 H36 0.9500 .
C37 N37 1.2914(18) .
C37 C38 1.499(2) .
N37 O37 1.4006(15) .
O37 H37 0.83(2) .
C38 H38A 0.9800 .
C38 H38B 0.9800 .
C38 H38C 0.9800 .

loop_
_geom_hbond_atom_site_label_D
_geom_hbond_atom_site_label_H
_geom_hbond_atom_site_label_A
_geom_hbond_distance_DH
_geom_hbond_distance_HA
_geom_hbond_distance_DA
_geom_hbond_angle_DHA
O37 H37 N13 0.83(2) 1.95(2) 2.7739(17) 173.1(19)

loop_
_geom_torsion_atom_site_label_1
_geom_torsion_atom_site_label_2
_geom_torsion_atom_site_label_3
_geom_torsion_atom_site_label_4
_geom_torsion
_geom_torsion_site_symmetry_4
C19 N11 C12 N13 -0.47(16) .
C27 N11 C12 N13 174.11(13) .
C19 N11 C12 C20 177.57(13) .
C27 N11 C12 C20 -7.9(2) .
N11 C12 N13 C14 0.53(16) .
C20 C12 N13 C14 -177.47(13) .
C12 N13 C14 C15 -179.87(15) .
C12 N13 C14 C19 -0.38(15) .
N13 C14 C15 C16 -179.65(14) .
C19 C14 C15 C16 0.9(2) .
C14 C15 C16 C17 -1.5(2) .
C15 C16 C17 C18 0.9(2) .
C16 C17 C18 C19 0.2(2) .
C12 N11 C19 C18 179.55(15) .
C27 N11 C19 C18 4.7(2) .
C12 N11 C19 C14 0.20(15) .
C27 N11 C19 C14 -174.67(12) .
C17 C18 C19 N11 179.94(14) .
C17 C18 C19 C14 -0.8(2) .
C15 C14 C19 N11 179.66(12) .
N13 C14 C19 N11 0.11(15) .
C15 C14 C19 C18 0.2(2) .
N13 C14 C19 C18 -179.31(13) .
C26 C21 C22 C26 0.2(2) 3_766
C27 C21 C22 C26 -179.12(13) 3_766
C22 C21 C26 C22 -0.2(2) 3_766
C27 C21 C26 C22 179.13(13) 3_766
C12 N11 C27 C21 114.94(16) .
C19 N11 C27 C21 -71.34(17) .
C22 C21 C27 N11 -61.44(18) .
C26 C21 C27 N11 119.19(14) .
C36 C31 C32 C33 -1.4(2) .
C37 C31 C32 C33 176.69(14) .
C31 C32 C33 C34 0.3(2) .
C32 C33 C34 C35 0.6(2) .
C32 C33 C34 Br1 178.73(11) .
C33 C34 C35 C36 -0.5(2) .
Br1 C34 C35 C36 -178.57(11) .
C34 C35 C36 C31 -0.6(2) .
C32 C31 C36 C35 1.5(2) .
C37 C31 C36 C35 -176.55(14) .
C32 C31 C37 N37 -35.6(2) .
C36 C31 C37 N37 142.45(14) .
C32 C31 C37 C38 145.39(15) .
C36 C31 C37 C38 -36.6(2) .
C31 C37 N37 O37 -177.67(11) .
C38 C37 N37 O37 1.29(19) .
